data_1532080
loop_
_publ_author_name
'Pauwels, D.'
'Laronze, H.'
'Demourgues, A.'
'Gravereau, P.'
'Guillen, F.'
'Isnard, O.'
'Tressaud, A.'

_publ_section_title
;
 Structural features of new rare earth-based mixed anions (O, S, F)
 compounds: relationships between optical absorption and rare earth
 environment
;
_journal_name_full 'Solid State Sciences'
_journal_page_first 1471
_journal_page_last 1479
_journal_volume 4
_journal_year 2002
_chemical_formula_sum 'F La2 O1.5 S'
_chemical_name_systematic 'La2 O1.5 F S'
_space_group_IT_number 164
_symmetry_space_group_name_Hall '-P 3 2"'
_symmetry_space_group_name_H-M 'P -3 m 1'
_cell_angle_alpha 90
_cell_angle_beta 90
_cell_angle_gamma 120
_cell_formula_units_Z 1
_cell_length_a 4.111
_cell_length_b 4.111
_cell_length_c 6.917
_cell_volume 101.238
_citation_journal_id_ASTM SSSCFJ
_cod_data_source_file Pauwels_SSSCFJ_2002_904.cif
_cod_data_source_block F1La2O1.5S1
_cod_original_formula_sum 'F1 La2 O1.5 S1'
_cod_database_code 1532080

loop_
_symmetry_equiv_pos_as_xyz
x,y,z
-y,x-y,z
-x+y,-x,z
y,x,-z
-x,-x+y,-z
x-y,-y,-z
-x,-y,-z
y,-x+y,-z
x-y,x,-z
-y,-x,z
x,x-y,z
-x+y,y,z

loop_
_atom_site_label
_atom_site_type_symbol
_atom_site_fract_x
_atom_site_fract_y
_atom_site_fract_z
_atom_site_occupancy
_atom_site_U_iso_or_equiv
O1 O-2 0.6667 0.3333 0.6342 0.6 0.0
La1 La+3 0.6667 0.3333 0.2801 1 0.0
S1 S-2 0 0 0 1 0.0
F1 F-1 0.6667 0.3333 0.6342 0.4 0.0
F2 F-1 0.0743 -0.0743 0.4552 0.0333 0.0
O2 O-2 0.0743 -0.0743 0.4552 0.05 0.0
